data_1528666
loop_
_publ_author_name
'Battle, P.D.'
'Grey, C.P.'
'Rodgers, J.A.'
'Sloan, J.'

_publ_section_title
;
 Structural chemistry of Ln2 Ba Li Ru O7 (Ln = La, Pr)
;
_journal_name_full 'Solid State Sciences'
_journal_page_first 280
_journal_page_last 288
_journal_volume 8
_journal_year 2006
_chemical_formula_sum 'Ba Li O7 Pr2 Ru'
_chemical_name_systematic 'Pr2 Ba Li Ru O7'
_space_group_IT_number 2
_symmetry_space_group_name_Hall '-P 1'
_symmetry_space_group_name_H-M 'P -1'
_cell_angle_alpha 90
_cell_angle_beta 90.007
_cell_angle_gamma 90
_cell_formula_units_Z 4
_cell_length_a 5.59656
_cell_length_b 5.58147
_cell_length_c 20.5643
_cell_volume 642.368
_citation_journal_id_ASTM SSSCFJ
_cod_data_source_file Battle_SSSCFJ_2006_889.cif
_cod_data_source_block Ba1Li1O7Pr2Ru1
_cod_original_cell_volume 642.3677
_cod_original_sg_symbol_Hall '-P 1 '
_cod_original_sg_symbol_H-M 'P -1 '
_cod_original_formula_sum 'Ba1 Li1 O7 Pr2 Ru1'
_cod_database_code 1528666

loop_
_symmetry_equiv_pos_as_xyz
x,y,z
-x,-y,-z

loop_
_atom_site_label
_atom_site_type_symbol
_atom_site_fract_x
_atom_site_fract_y
_atom_site_fract_z
_atom_site_occupancy
_atom_site_U_iso_or_equiv
O4 O-2 0.7075 0.244 0.2049 1 0.0
Pr1 Pr+3 0.722 0.734 0.1821 1 0.0
Pr2 Pr+3 0.256 0.255 0.1817 1 0.0
O1 O-2 0.2285 0.746 -0.0088 1 0.0
O7 O-2 0.506 0 0.1024 1 0.0
Ru2 Ru+5 0.748 0.24 0.1023 0.915 0.0
Ba1 Ba+2 0.7461 0.75 0.0013 1 0.0
O6 O-2 0.313 0.8 0.2108 1 0.0
O3 O-2 -0.012 0.49 0.1134 1 0.0
O2 O-2 0.499 0.491 0.101 1 0.0
O5 O-2 0 0.997 0.1155 1 0.0
Li2 Li+1 0.748 0.24 0.1023 0.085 0.0
Li1 Li+1 0.238 0.77 0.1051 0.915 0.0
Ru1 Ru+5 0.238 0.77 0.1051 0.085 0.0
